data_7239684
loop_
_publ_author_name
'Sun, Jing'
'Zhou, Tao'
'Pan, Dalong'
'Zhang, Xinzhu'
'Wang, Yuying'
'Shi, Yao-Cheng'
'Yu, Huaguang'

_publ_section_title
;
 Synthesis, structure, and photoluminescence properties of coordination
 polymers of
 4,4&#x2032;,4&#x2032;&#x2032;,4&#x2032;&#x2032;&#x2032;-tetrakiscarboxyphenylsilane
 and 3,5-bis(1&#x2032;,2&#x2032;,4&#x2032;-triazol-1&#x2032;-yl)pyridine
;
_journal_issue 3
_journal_name_full CrystEngComm
_journal_page_first 534
_journal_page_last 545
_journal_paper_doi 10.1039/C9CE01529A
_journal_volume 22
_journal_year 2020
_chemical_formula_moiety 'C37 H29 Co2 N7 O11 Si'
_chemical_formula_sum 'C37 H29 Co2 N7 O11 Si'
_chemical_formula_weight 893.62
_space_group_crystal_system monoclinic
_space_group_IT_number 15
_space_group_name_Hall '-C 2yac'
_space_group_name_H-M_alt 'C 1 2/n 1'
_atom_sites_solution_hydrogens mixed
_atom_sites_solution_primary direct
_audit_creation_date 2019-07-16
_audit_creation_method
;
Olex2 1.2
(compiled 2018.05.29 svn.r3508 for OlexSys, GUI svn.r5506)
;
_audit_update_record
;
2019-07-18 deposited with the CCDC.	2019-12-16 downloaded from the CCDC.
;
_cell_angle_alpha 90
_cell_angle_beta 110.0766(12)
_cell_angle_gamma 90
_cell_formula_units_Z 8
_cell_length_a 23.5305(6)
_cell_length_b 18.3481(5)
_cell_length_c 22.9597(6)
_cell_measurement_reflns_used 9669
_cell_measurement_temperature 296(2)
_cell_measurement_theta_max 26.976
_cell_measurement_theta_min 2.62
_cell_volume 9310.3(4)
_computing_cell_refinement 'SAINT V8.32B (?, 2016)'
_computing_data_reduction 'SAINT V8.32B (?, 2016)'
_computing_molecular_graphics 'Olex2 (Dolomanov et al., 2009)'
_computing_publication_material 'Olex2 (Dolomanov et al., 2009)'
_computing_structure_refinement 'XL (Sheldrick, 2008)'
_computing_structure_solution 'XS (Sheldrick, 2008)'
_diffrn_ambient_temperature 296.15
_diffrn_measured_fraction_theta_full 0.997
_diffrn_measured_fraction_theta_max 0.994
_diffrn_measurement_device_type 'Bruker APEX-II CCD'
_diffrn_measurement_method '\f and \w scans'
_diffrn_radiation_type MoK\a
_diffrn_radiation_wavelength 0.71073
_diffrn_reflns_av_R_equivalents 0.0273
_diffrn_reflns_av_unetI/netI 0.0209
_diffrn_reflns_Laue_measured_fraction_full 0.997
_diffrn_reflns_Laue_measured_fraction_max 0.994
_diffrn_reflns_limit_h_max 30
_diffrn_reflns_limit_h_min -30
_diffrn_reflns_limit_k_max 23
_diffrn_reflns_limit_k_min -23
_diffrn_reflns_limit_l_max 28
_diffrn_reflns_limit_l_min -29
_diffrn_reflns_number 85010
_diffrn_reflns_point_group_measured_fraction_full 0.997
_diffrn_reflns_point_group_measured_fraction_max 0.994
_diffrn_reflns_theta_full 25.242
_diffrn_reflns_theta_max 27.189
_diffrn_reflns_theta_min 1.541
_diffrn_standards_number 0
_exptl_absorpt_coefficient_mu 0.796
_exptl_absorpt_correction_T_max 0.7455
_exptl_absorpt_correction_T_min 0.6345
_exptl_absorpt_correction_type multi-scan
_exptl_absorpt_process_details
'SADABS-2012/1 (Bruker,2012) was used for absorption correction. wR2(int) was 0.0917 before and 0.0417 after correction. The Ratio of minimum to maximum transmission is 0.8511. The \l/2 correction factor is 0.0015.'
_exptl_crystal_colour 'clear light violet'
_exptl_crystal_colour_lustre clear
_exptl_crystal_colour_modifier light
_exptl_crystal_colour_primary violet
_exptl_crystal_density_diffrn 1.275
_exptl_crystal_description block
_exptl_crystal_F_000 3648
_exptl_crystal_size_max 0.6
_exptl_crystal_size_mid 0.5
_exptl_crystal_size_min 0.5
_refine_diff_density_max 0.723
_refine_diff_density_min -0.647
_refine_diff_density_rms 0.059
_refine_ls_extinction_method none
_refine_ls_goodness_of_fit_ref 1.040
_refine_ls_hydrogen_treatment constr
_refine_ls_matrix_type full
_refine_ls_number_parameters 527
_refine_ls_number_reflns 10313
_refine_ls_number_restraints 0
_refine_ls_restrained_S_all 1.040
_refine_ls_R_factor_all 0.0547
_refine_ls_R_factor_gt 0.0415
_refine_ls_shift/su_max 0.001
_refine_ls_shift/su_mean 0.000
_refine_ls_structure_factor_coef Fsqd
_refine_ls_weighting_details 'w=1/[\s^2^(Fo^2^)+(0.0613P)^2^+12.0261P] where P=(Fo^2^+2Fc^2^)/3'
_refine_ls_weighting_scheme calc
_refine_ls_wR_factor_gt 0.1131
_refine_ls_wR_factor_ref 0.1223
_reflns_Friedel_coverage 0.000
_reflns_number_gt 8187
_reflns_number_total 10313
_reflns_threshold_expression 'I > 2\s(I)'
_cod_data_source_file c9ce01529a2.cif
_cod_data_source_block 3_sq
_cod_depositor_comments
;Adding full bibliography for 7239684--7239686.cif.

 Adding full bibliography for 7239684--7239686.cif.
;
_cod_original_sg_symbol_Hall '-C 2ybc'
_cod_original_sg_symbol_H-M 'C 2/n'
_cod_database_code 7239684
_shelx_shelxl_version_number 2014/7
_shelx_space_group_comment
;
The symmetry employed for this shelxl refinement is uniquely defined
by the following loop, which should always be used as a source of
symmetry information in preference to the above space-group names.
They are only intended as comments.
;
_shelx_estimated_absorpt_t_max 0.692
_shelx_estimated_absorpt_t_min 0.647
_olex2_refinement_description
;
1. Fixed Uiso
 At 1.2 times of:
  All C(H) groups
 At 1.5 times of:
  All O(H,H) groups
2.a Riding coordinates:
 O10(H10A,H10B), O9(H9A,H9B)
2.b Rotating group:
 O11(H11A,H11B)
2.c Aromatic/amide H refined with riding coordinates:
 C11(H11), C32(H32), C4(H4), C28(H28), C25(H25), C29(H29), C18(H18), C7(H7),
 C10(H10), C35(H35), C24(H24), C6(H6), C37(H37), C14(H14), C13(H13), C20(H20),
 C3(H3), C34(H34), C17(H17), C30(H30), C27(H27), C21(H21), C36(H36)
;
_olex2_submission_special_instructions 'No special instructions were received'

loop_
_space_group_symop_operation_xyz
'x, y, z'
'-x, y+1/2, -z+1/2'
'x+1/2, y+1/2, z'
'-x+1/2, y+1, -z+1/2'
'-x, -y, -z'
'x, -y-1/2, z-1/2'
'-x+1/2, -y+1/2, -z'
'x+1/2, -y, z-1/2'

loop_
_atom_site_label
_atom_site_type_symbol
_atom_site_fract_x
_atom_site_fract_y
_atom_site_fract_z
_atom_site_U_iso_or_equiv
_atom_site_adp_type
_atom_site_occupancy
_atom_site_site_symmetry_order
_atom_site_calc_flag
_atom_site_refinement_flags_posn
_atom_site_refinement_flags_adp
_atom_site_refinement_flags_occupancy
Co1 Co 0.12594(2) 0.42809(2) 0.04545(2) 0.03869(10) Uani 1 1 d . . .
Co3 Co 0.7500 0.2500 0.5000 0.03654(12) Uani 1 2 d S T P
Co2 Co 0.2500 0.2500 0.0000 0.03730(12) Uani 1 2 d S T P
Si1 Si 0.51568(3) 0.50482(3) 0.14560(3) 0.03133(14) Uani 1 1 d . . .
C5 C 0.52926(10) 0.59724(12) 0.11938(10) 0.0346(5) Uani 1 1 d . . .
N3 N 0.40087(8) 0.27895(11) 0.16815(9) 0.0370(4) Uani 1 1 d . . .
O7 O 0.23051(8) 0.36099(9) 0.00734(9) 0.0485(4) Uani 1 1 d . . .
C26 C 0.43364(10) 0.47987(12) 0.11259(11) 0.0352(5) Uani 1 1 d . . .
C23 C 0.31142(10) 0.43913(12) 0.06564(11) 0.0380(5) Uani 1 1 d . . .
C33 C 0.51896(10) 0.29896(13) 0.32065(10) 0.0363(5) Uani 1 1 d . . .
C19 C 0.56076(10) 0.43595(12) 0.12068(10) 0.0352(5) Uani 1 1 d . . .
O8 O 0.21316(8) 0.44428(11) 0.06925(10) 0.0587(5) Uani 1 1 d . . .
C11 C 0.52092(12) 0.55654(13) 0.26458(11) 0.0437(6) Uani 1 1 d . . .
H11 H 0.4929 0.5911 0.2425 0.052 Uiso 1 1 calc R . .
C22 C 0.24715(10) 0.41249(13) 0.04510(11) 0.0403(5) Uani 1 1 d . . .
C31 C 0.43313(10) 0.30423(13) 0.22955(10) 0.0358(5) Uani 1 1 d . . .
N4 N 0.44024(9) 0.38402(12) 0.31323(9) 0.0438(5) Uani 1 1 d . . .
C32 C 0.48860(10) 0.27269(13) 0.26174(10) 0.0362(5) Uani 1 1 d . . .
H32 H 0.5046 0.2356 0.2445 0.043 Uiso 1 1 calc R . .
C16 C 0.63256(11) 0.32907(14) 0.09227(11) 0.0421(5) Uani 1 1 d . . .
N5 N 0.57553(9) 0.26776(11) 0.35612(9) 0.0409(5) Uani 1 1 d . . .
C4 C 0.58252(11) 0.63425(13) 0.15048(12) 0.0434(6) Uani 1 1 d . . .
H4 H 0.6100 0.6137 0.1861 0.052 Uiso 1 1 calc R . .
C28 C 0.33291(11) 0.48210(15) 0.11824(14) 0.0500(6) Uani 1 1 d . . .
H28 H 0.3066 0.4980 0.1379 0.060 Uiso 1 1 calc R . .
O1 O 0.52579(12) 0.84537(12) 0.02683(11) 0.0763(7) Uani 1 1 d . . .
C25 C 0.41080(11) 0.43858(14) 0.05866(12) 0.0441(6) Uani 1 1 d . . .
H25 H 0.4365 0.4245 0.0377 0.053 Uiso 1 1 calc R . .
C29 C 0.34234(10) 0.28385(14) 0.13388(11) 0.0421(5) Uani 1 1 d . . .
H29 H 0.3130 0.3061 0.1465 0.051 Uiso 1 1 calc R . .
C12 C 0.54267(10) 0.50546(12) 0.23234(10) 0.0344(5) Uani 1 1 d . . .
C18 C 0.60462(11) 0.45472(14) 0.09517(12) 0.0439(6) Uani 1 1 d . . .
H18 H 0.6103 0.5035 0.0875 0.053 Uiso 1 1 calc R . .
C7 C 0.50047(13) 0.69844(15) 0.04768(12) 0.0509(6) Uani 1 1 d . . .
H7 H 0.4721 0.7208 0.0137 0.061 Uiso 1 1 calc R . .
C10 C 0.54017(12) 0.55695(14) 0.32878(11) 0.0451(6) Uani 1 1 d . . .
H10 H 0.5243 0.5908 0.3492 0.054 Uiso 1 1 calc R . .
C35 C 0.41032(11) 0.35898(14) 0.25628(11) 0.0430(5) Uani 1 1 d . . .
H35 H 0.3729 0.3791 0.2340 0.052 Uiso 1 1 calc R . .
C24 C 0.35044(11) 0.41799(14) 0.03554(12) 0.0447(6) Uani 1 1 d . . .
H24 H 0.3362 0.3899 -0.0003 0.054 Uiso 1 1 calc R . .
C6 C 0.48809(12) 0.63107(15) 0.06718(11) 0.0468(6) Uani 1 1 d . . .
H6 H 0.4519 0.6078 0.0454 0.056 Uiso 1 1 calc R . .
C37 C 0.61647(11) 0.28959(14) 0.40980(11) 0.0431(6) Uani 1 1 d . . .
H37 H 0.6124 0.3303 0.4322 0.052 Uiso 1 1 calc R . .
C14 C 0.60591(14) 0.45743(15) 0.33134(12) 0.0509(6) Uani 1 1 d . . .
H14 H 0.6352 0.4244 0.3538 0.061 Uiso 1 1 calc R . .
C13 C 0.58600(12) 0.45598(14) 0.26726(11) 0.0458(6) Uani 1 1 d . . .
H13 H 0.6017 0.4216 0.2472 0.055 Uiso 1 1 calc R . .
N1 N 0.33223(9) 0.25269(11) 0.07978(9) 0.0417(5) Uani 1 1 d . . .
C20 C 0.55339(12) 0.36170(14) 0.13039(12) 0.0453(6) Uani 1 1 d . . .
H20 H 0.5239 0.3474 0.1465 0.054 Uiso 1 1 calc R . .
C3 C 0.59581(11) 0.70062(14) 0.12998(13) 0.0462(6) Uani 1 1 d . . .
H3 H 0.6324 0.7235 0.1510 0.055 Uiso 1 1 calc R . .
C2 C 0.55484(12) 0.73301(13) 0.07832(12) 0.0430(6) Uani 1 1 d . . .
C1 C 0.56716(15) 0.80592(15) 0.05649(13) 0.0524(7) Uani 1 1 d . . .
O6 O 0.65621(13) 0.20700(12) 0.07671(14) 0.0874(8) Uani 1 1 d . . .
N2 N 0.43090(10) 0.24304(13) 0.13544(10) 0.0506(6) Uani 1 1 d . . .
N6 N 0.59476(12) 0.20530(16) 0.33756(13) 0.0807(10) Uani 1 1 d . . .
C34 C 0.49397(11) 0.35418(14) 0.34444(10) 0.0407(5) Uani 1 1 d . . .
H34 H 0.5154 0.3715 0.3840 0.049 Uiso 1 1 calc R . .
C17 C 0.63991(12) 0.40197(15) 0.08112(12) 0.0479(6) Uani 1 1 d . . .
H17 H 0.6689 0.4156 0.0640 0.058 Uiso 1 1 calc R . .
O4 O 0.63363(14) 0.45525(13) 0.46091(10) 0.0904(9) Uani 1 1 d . . .
N7 N 0.66308(9) 0.24546(12) 0.42623(10) 0.0461(5) Uani 1 1 d . . .
C8 C 0.60376(14) 0.50666(14) 0.43193(12) 0.0505(7) Uani 1 1 d . . .
C9 C 0.58270(12) 0.50746(13) 0.36236(11) 0.0426(6) Uani 1 1 d . . .
C30 C 0.38751(11) 0.22831(15) 0.08321(12) 0.0496(6) Uani 1 1 d . . .
H30 H 0.3942 0.2031 0.0510 0.060 Uiso 1 1 calc R . .
C27 C 0.39305(11) 0.50145(14) 0.14155(13) 0.0484(6) Uani 1 1 d . . .
H27 H 0.4069 0.5295 0.1774 0.058 Uiso 1 1 calc R . .
C15 C 0.67026(13) 0.27218(16) 0.07524(13) 0.0522(7) Uani 1 1 d . . .
C21 C 0.58864(13) 0.30949(14) 0.11670(12) 0.0490(6) Uani 1 1 d . . .
H21 H 0.5829 0.2606 0.1239 0.059 Uiso 1 1 calc R . .
C36 C 0.64703(14) 0.1944(2) 0.38107(16) 0.0776(11) Uani 1 1 d . . .
H36 H 0.6714 0.1544 0.3810 0.093 Uiso 1 1 calc R . .
O11 O 0.76951(8) 0.14400(10) 0.47152(9) 0.0508(4) Uani 1 1 d . . .
H11A H 0.7896 0.1174 0.5037 0.076 Uiso 1 1 d GR . .
H11B H 0.7946 0.1474 0.4509 0.076 Uiso 1 1 d GR . .
O5 O 0.71330(8) 0.29544(11) 0.05965(9) 0.0532(5) Uani 1 1 d . . .
O10 O 0.20508(8) 0.22825(11) 0.06333(9) 0.0527(4) Uani 1 1 d . . .
H10A H 0.2239 0.1947 0.0407 0.079 Uiso 1 1 d R . .
H10B H 0.1768 0.2600 0.0589 0.079 Uiso 1 1 d R . .
O3 O 0.58786(9) 0.56066(11) 0.45694(8) 0.0561(5) Uani 1 1 d . . .
O2 O 0.62258(10) 0.82523(10) 0.07176(11) 0.0613(5) Uani 1 1 d . . .
O9 O 0.10134(11) 0.48056(12) 0.10776(11) 0.0681(6) Uani 1 1 d . . .
H9A H 0.0857 0.5010 0.0604 0.102 Uiso 1 1 d R . .
H9B H 0.1164 0.4594 0.1428 0.102 Uiso 1 1 d R . .

loop_
_atom_site_aniso_label
_atom_site_aniso_U_11
_atom_site_aniso_U_22
_atom_site_aniso_U_33
_atom_site_aniso_U_23
_atom_site_aniso_U_13
_atom_site_aniso_U_12
Co1 0.03514(17) 0.03990(19) 0.04041(18) 0.00396(13) 0.01216(13) -0.00530(13)
Co3 0.0277(2) 0.0420(3) 0.0326(2) 0.01002(17) 0.00097(17) -0.00712(18)
Co2 0.0258(2) 0.0381(2) 0.0386(2) -0.00673(18) -0.00093(17) -0.00347(17)
Si1 0.0286(3) 0.0306(3) 0.0343(3) -0.0037(2) 0.0101(2) -0.0058(2)
C5 0.0337(11) 0.0328(11) 0.0387(11) -0.0015(9) 0.0142(9) -0.0047(9)
N3 0.0284(9) 0.0395(10) 0.0348(9) -0.0021(8) 0.0001(7) 0.0007(8)
O7 0.0347(9) 0.0383(9) 0.0620(11) -0.0092(8) 0.0031(8) -0.0064(7)
C26 0.0319(11) 0.0315(11) 0.0415(12) -0.0020(9) 0.0118(9) -0.0079(9)
C23 0.0301(11) 0.0310(12) 0.0491(13) -0.0019(9) 0.0087(10) -0.0057(9)
C33 0.0288(11) 0.0419(13) 0.0318(11) 0.0037(9) 0.0023(8) -0.0045(9)
C19 0.0339(11) 0.0379(12) 0.0345(11) -0.0062(9) 0.0126(9) -0.0048(9)
O8 0.0348(9) 0.0654(13) 0.0762(13) -0.0190(10) 0.0195(9) -0.0128(9)
C11 0.0450(13) 0.0382(13) 0.0416(12) -0.0069(10) 0.0067(10) 0.0016(11)
C22 0.0320(12) 0.0349(12) 0.0490(13) 0.0008(10) 0.0074(10) -0.0068(10)
C31 0.0302(11) 0.0396(12) 0.0306(10) 0.0011(9) 0.0014(8) -0.0048(9)
N4 0.0416(11) 0.0498(12) 0.0371(10) -0.0012(9) 0.0100(8) 0.0034(9)
C32 0.0319(11) 0.0363(12) 0.0342(11) -0.0004(9) 0.0031(9) -0.0010(9)
C16 0.0433(13) 0.0438(14) 0.0404(12) -0.0087(10) 0.0158(10) 0.0023(11)
N5 0.0338(10) 0.0445(11) 0.0336(10) -0.0031(8) -0.0024(8) -0.0010(9)
C4 0.0346(12) 0.0397(13) 0.0499(14) 0.0066(10) 0.0068(10) -0.0052(10)
C28 0.0321(12) 0.0522(15) 0.0668(17) -0.0185(13) 0.0186(12) -0.0068(11)
O1 0.0981(18) 0.0603(14) 0.0782(15) 0.0307(12) 0.0402(14) 0.0144(13)
C25 0.0376(12) 0.0510(15) 0.0460(13) -0.0109(11) 0.0173(10) -0.0102(11)
C29 0.0304(11) 0.0461(14) 0.0410(12) -0.0017(10) 0.0010(9) 0.0010(10)
C12 0.0367(12) 0.0328(11) 0.0338(11) -0.0047(8) 0.0122(9) -0.0073(9)
C18 0.0471(14) 0.0401(13) 0.0501(14) 0.0002(11) 0.0240(11) -0.0035(11)
C7 0.0535(16) 0.0525(16) 0.0433(14) 0.0110(11) 0.0121(12) 0.0001(13)
C10 0.0527(15) 0.0402(13) 0.0411(13) -0.0131(10) 0.0145(11) -0.0030(11)
C35 0.0364(12) 0.0467(14) 0.0397(12) 0.0041(10) 0.0051(10) 0.0046(11)
C24 0.0416(13) 0.0457(14) 0.0442(13) -0.0125(10) 0.0112(10) -0.0147(11)
C6 0.0439(14) 0.0506(15) 0.0405(13) 0.0014(11) 0.0075(10) -0.0099(11)
C37 0.0392(13) 0.0457(14) 0.0327(11) -0.0004(10) -0.0027(9) -0.0035(11)
C14 0.0693(18) 0.0410(14) 0.0393(13) 0.0034(11) 0.0146(12) 0.0116(13)
C13 0.0575(16) 0.0403(13) 0.0406(13) -0.0034(10) 0.0182(11) 0.0083(12)
N1 0.0321(10) 0.0411(11) 0.0404(11) -0.0057(8) -0.0023(8) -0.0011(8)
C20 0.0511(15) 0.0395(13) 0.0543(14) -0.0073(11) 0.0298(12) -0.0076(11)
C3 0.0386(13) 0.0395(13) 0.0603(15) -0.0008(11) 0.0169(11) -0.0114(11)
C2 0.0535(15) 0.0357(13) 0.0490(14) 0.0023(10) 0.0292(12) -0.0014(11)
C1 0.074(2) 0.0391(14) 0.0582(16) 0.0030(12) 0.0403(15) 0.0035(14)
O6 0.109(2) 0.0450(13) 0.142(2) -0.0136(13) 0.0864(19) 0.0011(12)
N2 0.0352(11) 0.0604(14) 0.0444(12) -0.0148(10) -0.0014(9) 0.0072(10)
N6 0.0555(15) 0.084(2) 0.0694(17) -0.0338(15) -0.0213(13) 0.0232(14)
C34 0.0386(12) 0.0493(14) 0.0309(11) -0.0013(10) 0.0077(9) -0.0048(11)
C17 0.0491(14) 0.0498(15) 0.0549(15) -0.0068(12) 0.0305(12) -0.0035(12)
O4 0.155(3) 0.0579(14) 0.0407(11) 0.0058(10) 0.0108(13) 0.0200(15)
N7 0.0342(11) 0.0491(13) 0.0420(11) 0.0014(9) -0.0039(9) -0.0027(9)
C8 0.0696(18) 0.0427(15) 0.0384(13) -0.0055(11) 0.0176(12) -0.0069(13)
C9 0.0556(15) 0.0356(13) 0.0361(12) -0.0036(9) 0.0150(11) -0.0048(11)
C30 0.0377(13) 0.0540(15) 0.0450(14) -0.0145(12) -0.0013(10) 0.0044(12)
C27 0.0352(13) 0.0520(16) 0.0569(15) -0.0216(12) 0.0143(11) -0.0097(11)
C15 0.0534(16) 0.0522(17) 0.0530(15) -0.0120(12) 0.0205(13) 0.0051(13)
C21 0.0625(17) 0.0350(13) 0.0565(15) -0.0076(11) 0.0294(13) -0.0026(12)
C36 0.0507(17) 0.079(2) 0.072(2) -0.0273(17) -0.0193(15) 0.0210(16)
O11 0.0467(10) 0.0453(10) 0.0524(10) 0.0090(8) 0.0068(8) -0.0043(8)
O5 0.0467(10) 0.0571(12) 0.0591(11) -0.0245(9) 0.0223(9) -0.0023(9)
O10 0.0423(10) 0.0555(11) 0.0597(11) 0.0006(9) 0.0169(8) 0.0006(9)
O3 0.0602(12) 0.0674(13) 0.0398(9) -0.0158(9) 0.0159(8) -0.0028(10)
O2 0.0735(14) 0.0366(10) 0.0935(15) 0.0044(10) 0.0542(12) -0.0048(9)
O9 0.0962(17) 0.0555(12) 0.0669(13) -0.0011(10) 0.0464(13) 0.0015(12)

loop_
_atom_type_symbol
_atom_type_description
_atom_type_scat_dispersion_real
_atom_type_scat_dispersion_imag
_atom_type_scat_source
C C 0.0033 0.0016 'International Tables Vol C Tables 4.2.6.8 and 6.1.1.4'
H H 0.0000 0.0000 'International Tables Vol C Tables 4.2.6.8 and 6.1.1.4'
Co Co 0.3494 0.9721 'International Tables Vol C Tables 4.2.6.8 and 6.1.1.4'
N N 0.0061 0.0033 'International Tables Vol C Tables 4.2.6.8 and 6.1.1.4'
O O 0.0106 0.0060 'International Tables Vol C Tables 4.2.6.8 and 6.1.1.4'
Si Si 0.0817 0.0704 'International Tables Vol C Tables 4.2.6.8 and 6.1.1.4'

loop_
_geom_angle_atom_site_label_1
_geom_angle_atom_site_label_2
_geom_angle_atom_site_label_3
_geom_angle
_geom_angle_site_symmetry_1
_geom_angle_site_symmetry_3
O8 Co1 O2 101.90(9) . 3_445
O8 Co1 O9 105.35(9) . .
O3 Co1 O8 109.95(9) 8_465 .
O3 Co1 O2 111.62(9) 8_465 3_445
O3 Co1 O9 124.53(10) 8_465 .
O9 Co1 O2 100.99(9) . 3_445
N7 Co3 N7 180.0 . 7_656
O11 Co3 N7 88.30(7) 7_656 7_656
O11 Co3 N7 91.70(7) . 7_656
O11 Co3 N7 91.71(7) 7_656 .
O11 Co3 N7 88.30(7) . .
O11 Co3 O11 180.0 . 7_656
O5 Co3 N7 89.68(8) 6_566 7_656
O5 Co3 N7 90.32(8) 4_645 7_656
O5 Co3 N7 89.68(8) 4_645 .
O5 Co3 N7 90.32(8) 6_566 .
O5 Co3 O11 91.05(8) 4_645 7_656
O5 Co3 O11 88.95(8) 6_566 7_656
O5 Co3 O11 91.06(8) 6_566 .
O5 Co3 O11 88.94(8) 4_645 .
O5 Co3 O5 180.0 6_566 4_645
O7 Co2 O7 180.0 . 7
O7 Co2 N1 93.80(7) 7 7
O7 Co2 N1 86.20(7) 7 .
O7 Co2 N1 93.80(7) . .
O7 Co2 N1 86.20(7) . 7
O7 Co2 O10 87.33(8) . .
O7 Co2 O10 92.67(8) . 7
O7 Co2 O10 87.33(8) 7 7
O7 Co2 O10 92.67(8) 7 .
N1 Co2 N1 180.0 . 7
O10 Co2 N1 93.74(8) . 7
O10 Co2 N1 93.74(8) 7 .
O10 Co2 N1 86.26(8) . .
O10 Co2 N1 86.26(8) 7 7
O10 Co2 O10 180.0 . 7
C5 Si1 C26 111.04(10) . .
C5 Si1 C12 107.76(10) . .
C19 Si1 C5 109.85(10) . .
C19 Si1 C26 109.05(10) . .
C19 Si1 C12 108.08(10) . .
C12 Si1 C26 111.00(10) . .
C4 C5 Si1 120.24(17) . .
C4 C5 C6 117.4(2) . .
C6 C5 Si1 122.32(17) . .
C29 N3 C31 130.6(2) . .
C29 N3 N2 109.43(19) . .
N2 N3 C31 119.96(18) . .
C22 O7 Co2 139.52(16) . .
C25 C26 Si1 121.51(18) . .
C25 C26 C27 117.4(2) . .
C27 C26 Si1 121.12(18) . .
C28 C23 C22 119.1(2) . .
C24 C23 C22 121.5(2) . .
C24 C23 C28 119.3(2) . .
C32 C33 N5 119.2(2) . .
C34 C33 C32 119.9(2) . .
C34 C33 N5 120.9(2) . .
C18 C19 Si1 122.93(18) . .
C18 C19 C20 117.2(2) . .
C20 C19 Si1 119.78(17) . .
C22 O8 Co1 124.71(16) . .
C10 C11 C12 121.5(2) . .
O7 C22 C23 120.3(2) . .
O7 C22 O8 124.0(2) . .
O8 C22 C23 115.7(2) . .
C32 C31 N3 118.3(2) . .
C35 C31 N3 121.3(2) . .
C35 C31 C32 120.4(2) . .
C35 N4 C34 117.8(2) . .
C33 C32 C31 116.9(2) . .
C17 C16 C15 120.0(2) . .
C21 C16 C17 119.0(2) . .
C21 C16 C15 121.0(2) . .
C37 N5 C33 130.1(2) . .
C37 N5 N6 109.3(2) . .
N6 N5 C33 120.62(19) . .
C3 C4 C5 121.8(2) . .
C27 C28 C23 120.3(2) . .
C24 C25 C26 121.4(2) . .
N1 C29 N3 110.1(2) . .
C11 C12 Si1 121.09(18) . .
C13 C12 Si1 121.46(17) . .
C13 C12 C11 117.4(2) . .
C17 C18 C19 121.0(2) . .
C6 C7 C2 120.5(2) . .
C9 C10 C11 120.1(2) . .
N4 C35 C31 122.1(2) . .
C23 C24 C25 120.1(2) . .
C7 C6 C5 120.9(2) . .
N7 C37 N5 110.3(2) . .
C13 C14 C9 120.7(2) . .
C14 C13 C12 120.9(2) . .
C29 N1 Co2 129.11(17) . .
C29 N1 C30 103.33(19) . .
C30 N1 Co2 127.27(17) . .
C21 C20 C19 121.7(2) . .
C4 C3 C2 120.0(2) . .
C7 C2 C1 119.5(2) . .
C3 C2 C7 119.4(2) . .
C3 C2 C1 121.1(2) . .
O1 C1 C2 120.8(3) . .
O1 C1 O2 122.2(3) . .
O2 C1 C2 117.0(3) . .
C30 N2 N3 102.4(2) . .
C36 N6 N5 102.6(2) . .
N4 C34 C33 122.9(2) . .
C18 C17 C16 120.7(2) . .
C37 N7 Co3 132.42(17) . .
C37 N7 C36 102.8(2) . .
C36 N7 Co3 124.55(18) . .
O4 C8 C9 120.2(2) . .
O4 C8 O3 124.0(3) . .
O3 C8 C9 115.8(2) . .
C10 C9 C14 119.3(2) . .
C10 C9 C8 120.9(2) . .
C14 C9 C8 119.8(2) . .
N2 C30 N1 114.7(2) . .
C28 C27 C26 121.5(2) . .
O6 C15 C16 118.3(3) . .
O6 C15 O5 125.5(3) . .
O5 C15 C16 116.2(3) . .
C20 C21 C16 120.4(2) . .
N6 C36 N7 114.9(3) . .
C15 O5 Co3 128.47(17) . 4_645
C8 O3 Co1 117.34(18) . 8_566
C1 O2 Co1 108.81(18) . 3

loop_
_geom_bond_atom_site_label_1
_geom_bond_atom_site_label_2
_geom_bond_distance
_geom_bond_site_symmetry_2
Co1 O8 1.9568(18) .
Co1 O3 1.9299(18) 8_465
Co1 O2 1.9916(19) 3_445
Co1 O9 1.969(2) .
Co3 N7 2.1635(19) .
Co3 N7 2.1635(19) 7_656
Co3 O11 2.1511(19) .
Co3 O11 2.1511(19) 7_656
Co3 O5 2.0318(17) 4_645
Co3 O5 2.0318(17) 6_566
Co2 O7 2.1068(17) .
Co2 O7 2.1069(17) 7
Co2 N1 2.1605(18) 7
Co2 N1 2.1605(18) .
Co2 O10 2.1085(19) 7
Co2 O10 2.1084(19) .
Si1 C5 1.863(2) .
Si1 C26 1.873(2) .
Si1 C19 1.862(2) .
Si1 C12 1.871(2) .
C5 C4 1.388(3) .
C5 C6 1.401(3) .
N3 C31 1.430(3) .
N3 C29 1.334(3) .
N3 N2 1.364(3) .
O7 C22 1.251(3) .
C26 C25 1.392(3) .
C26 C27 1.396(3) .
C23 C22 1.503(3) .
C23 C28 1.384(3) .
C23 C24 1.381(4) .
C33 C32 1.382(3) .
C33 N5 1.421(3) .
C33 C34 1.375(3) .
C19 C18 1.394(3) .
C19 C20 1.401(3) .
O8 C22 1.261(3) .
C11 C12 1.396(3) .
C11 C10 1.386(3) .
C31 C32 1.387(3) .
C31 C35 1.378(3) .
N4 C35 1.336(3) .
N4 C34 1.338(3) .
C16 C17 1.384(4) .
C16 C15 1.506(3) .
C16 C21 1.382(4) .
N5 C37 1.339(3) .
N5 N6 1.354(3) .
C4 C3 1.380(3) .
C28 C27 1.377(3) .
O1 C1 1.217(4) .
C25 C24 1.387(3) .
C29 N1 1.313(3) .
C12 C13 1.395(3) .
C18 C17 1.384(4) .
C7 C6 1.380(4) .
C7 C2 1.384(4) .
C10 C9 1.375(4) .
C37 N7 1.310(3) .
C14 C13 1.383(3) .
C14 C9 1.384(4) .
N1 C30 1.352(3) .
C20 C21 1.372(4) .
C3 C2 1.380(4) .
C2 C1 1.491(4) .
C1 O2 1.279(4) .
O6 C15 1.244(4) .
N2 C30 1.309(3) .
N6 C36 1.307(4) .
O4 C8 1.227(3) .
N7 C36 1.352(4) .
C8 C9 1.501(3) .
C8 O3 1.264(3) .
C15 O5 1.259(3) .
O5 Co3 2.0319(17) 4_645
O3 Co1 1.9299(18) 8_566
O2 Co1 1.9916(19) 3
